data_1552071
loop_
_publ_author_name
'Gang Liu'
'Morgan E. Shirley'
'Khoi N. Van'
'Rae Lynn McFarlin'
'Daniel Romo'

_publ_section_title
;
 Rapid assembly of complex cyclopentanes employing chiral,
 alpha,beta-unsaturated acylammonium intermediates
;
_journal_name_full 'Nature Chemistry'
_journal_page_first 1049
_journal_page_last 1057
_journal_paper_doi 10.1038/nchem.1788
_journal_volume 5
_journal_year 2013
_chemical_formula_sum 'C8 H9 N O2'
_chemical_formula_weight 151.16
_space_group_IT_number 14
_space_group_name_Hall '-P 2ybc'
_space_group_name_H-M_alt 'P 1 21/c 1'
_symmetry_cell_setting monoclinic
_symmetry_space_group_name_H-M 'P 1 21/c 1'
_atom_sites_solution_hydrogens geom
_atom_sites_solution_primary direct
_atom_sites_solution_secondary difmap
_cell_angle_alpha 90.00
_cell_angle_beta 95.454(6)
_cell_angle_gamma 90.00
_cell_formula_units_Z 4
_cell_length_a 5.6893(5)
_cell_length_b 10.7024(11)
_cell_length_c 12.4002(12)
_cell_measurement_reflns_used 946
_cell_measurement_temperature 110(2)
_cell_measurement_theta_max 62.19
_cell_measurement_theta_min 5.47
_cell_volume 751.62(13)
_computing_cell_refinement
; 
  CELL-NOW (Sheldrick, 2003) and SAINT (BRUKER-NONIUS, 2003) 
;
_computing_data_collection 'FRAMBO (BRUKER-NONIUS, 2003)'
_computing_data_reduction 'Bruker APEX2'
_computing_molecular_graphics Olex2
_computing_publication_material 'Bruker SHELXTL'
_computing_structure_refinement 'SHELXL-97 (Sheldrick, 2008)'
_computing_structure_solution 'SHELXS-97 (Sheldrick, 2008)'
_diffrn_ambient_temperature 110(2)
_diffrn_measured_fraction_theta_full 0.996
_diffrn_measured_fraction_theta_max 0.996
_diffrn_measurement_device_type 'BRUKER GADDS D8 Discover'
_diffrn_measurement_method 'phi and omega scans'
_diffrn_radiation_monochromator graphite
_diffrn_radiation_source 'fine-focus sealed tube'
_diffrn_radiation_type CuK\a
_diffrn_radiation_wavelength 1.54178
_diffrn_reflns_av_R_equivalents 0.0765
_diffrn_reflns_av_sigmaI/netI 0.0443
_diffrn_reflns_limit_h_max 6
_diffrn_reflns_limit_h_min -6
_diffrn_reflns_limit_k_max 12
_diffrn_reflns_limit_k_min 0
_diffrn_reflns_limit_l_max 13
_diffrn_reflns_limit_l_min 0
_diffrn_reflns_number 1110
_diffrn_reflns_theta_full 60.00
_diffrn_reflns_theta_max 60.00
_diffrn_reflns_theta_min 5.47
_diffrn_standards_decay_% 0
_diffrn_standards_interval_count 0
_diffrn_standards_number 0
_exptl_absorpt_coefficient_mu 0.802
_exptl_absorpt_correction_T_max 0.9764
_exptl_absorpt_correction_T_min 0.9535
_exptl_absorpt_correction_type multi-scan
_exptl_absorpt_process_details 'SADABS; (Sheldrick, 2006)'
_exptl_crystal_colour colorless
_exptl_crystal_density_diffrn 1.336
_exptl_crystal_density_method 'not measured'
_exptl_crystal_description block
_exptl_crystal_F_000 320
_exptl_crystal_size_max 0.06
_exptl_crystal_size_mid 0.05
_exptl_crystal_size_min 0.03
_refine_diff_density_max 0.226
_refine_diff_density_min -0.279
_refine_diff_density_rms 0.056
_refine_ls_extinction_method none
_refine_ls_goodness_of_fit_ref 1.013
_refine_ls_hydrogen_treatment constr
_refine_ls_matrix_type full
_refine_ls_number_parameters 101
_refine_ls_number_reflns 1110
_refine_ls_number_restraints 0
_refine_ls_restrained_S_all 1.013
_refine_ls_R_factor_all 0.0600
_refine_ls_R_factor_gt 0.0460
_refine_ls_shift/su_max 0.000
_refine_ls_shift/su_mean 0.000
_refine_ls_structure_factor_coef Fsqd
_refine_ls_weighting_details 'calc w=1/[\s^2^(Fo^2^)+(0.0703P)^2^+0.0000P] where P=(Fo^2^+2Fc^2^)/3'
_refine_ls_weighting_scheme calc
_refine_ls_wR_factor_gt 0.1087
_refine_ls_wR_factor_ref 0.1126
_reflns_number_gt 849
_reflns_number_total 1110
_reflns_threshold_expression >2sigma(I)
_cod_data_source_file nchem.1788-s9.cif
_cod_data_source_block drb
_cod_depositor_comments
;
The following automatic conversions were performed:

data item '_symmetry_cell_setting' value 'Monoclinic' was changed to
'monoclinic' in accordance with the built-in table derived from the
CIF Core dictionary named 'cif_core.dic' version 2.4.5 last updated
on 2014-11-21.

Automatic conversion script
Id: cif_fix_values 6909 2019-04-08 15:41:33Z antanas 
;
_cod_original_cell_volume 751.62(12)
_cod_original_sg_symbol_H-M P2(1)/c
_cod_database_code 1552071

loop_
_symmetry_equiv_pos_as_xyz
'x, y, z'
'-x, y+1/2, -z+1/2'
'-x, -y, -z'
'x, -y-1/2, z-1/2'

loop_
_atom_site_label
_atom_site_type_symbol
_atom_site_fract_x
_atom_site_fract_y
_atom_site_fract_z
_atom_site_U_iso_or_equiv
_atom_site_adp_type
_atom_site_occupancy
_atom_site_symmetry_multiplicity
_atom_site_calc_flag
_atom_site_refinement_flags
_atom_site_disorder_assembly
_atom_site_disorder_group
O1 O 0.0026(3) 0.33465(14) 0.35277(12) 0.0203(4) Uani 1 1 d . . .
O2 O -0.1888(3) 0.51674(15) 0.38335(13) 0.0254(5) Uani 1 1 d . . .
N1 N -0.2187(4) 0.4260(2) 0.09102(16) 0.0294(6) Uani 1 1 d . . .
C1 C 0.2299(4) 0.4353(2) 0.16066(18) 0.0173(5) Uani 1 1 d . . .
H1 H 0.3263 0.4457 0.0979 0.021 Uiso 1 1 calc R . .
C2 C 0.3130(4) 0.3186(2) 0.22639(18) 0.0193(5) Uani 1 1 d . . .
H2A H 0.2245 0.2438 0.1986 0.023 Uiso 1 1 calc R . .
H2B H 0.4836 0.3039 0.2217 0.023 Uiso 1 1 calc R . .
C3 C 0.2655(4) 0.3448(2) 0.34215(18) 0.0184(5) Uani 1 1 d . . .
C4 C 0.2415(4) 0.4876(2) 0.35223(18) 0.0172(5) Uani 1 1 d . . .
H4 H 0.3343 0.5265 0.4161 0.021 Uiso 1 1 calc R . .
C5 C 0.2834(4) 0.5426(2) 0.24203(18) 0.0197(6) Uani 1 1 d . . .
H5B H 0.4489 0.5710 0.2415 0.024 Uiso 1 1 calc R . .
H5A H 0.1769 0.6143 0.2242 0.024 Uiso 1 1 calc R . .
C6 C -0.0227(4) 0.4286(2) 0.12138(18) 0.0204(6) Uani 1 1 d . . .
C7 C 0.3996(4) 0.2697(2) 0.4296(2) 0.0242(6) Uani 1 1 d . . .
H7A H 0.3603 0.1810 0.4196 0.036 Uiso 1 1 calc R . .
H7B H 0.3566 0.2974 0.5005 0.036 Uiso 1 1 calc R . .
H7C H 0.5694 0.2815 0.4260 0.036 Uiso 1 1 calc R . .
C8 C -0.0138(4) 0.4594(2) 0.36642(18) 0.0190(5) Uani 1 1 d . . .

loop_
_atom_site_aniso_label
_atom_site_aniso_U_11
_atom_site_aniso_U_22
_atom_site_aniso_U_33
_atom_site_aniso_U_23
_atom_site_aniso_U_13
_atom_site_aniso_U_12
O1 0.0151(9) 0.0233(9) 0.0233(9) -0.0003(7) 0.0059(6) -0.0017(6)
O2 0.0179(10) 0.0343(10) 0.0245(10) -0.0010(8) 0.0048(7) 0.0065(7)
N1 0.0211(13) 0.0436(14) 0.0231(12) 0.0027(10) -0.0003(9) -0.0034(9)
C1 0.0116(12) 0.0252(13) 0.0155(12) 0.0020(10) 0.0040(9) -0.0006(9)
C2 0.0139(12) 0.0222(12) 0.0222(13) -0.0008(10) 0.0034(9) 0.0017(9)
C3 0.0129(13) 0.0219(13) 0.0207(12) 0.0012(10) 0.0036(9) -0.0012(9)
C4 0.0147(12) 0.0203(12) 0.0162(12) -0.0018(10) -0.0008(9) 0.0004(9)
C5 0.0113(12) 0.0225(12) 0.0253(13) 0.0053(11) 0.0020(9) -0.0003(9)
C6 0.0204(15) 0.0268(14) 0.0148(12) 0.0033(10) 0.0047(10) -0.0004(10)
C7 0.0249(14) 0.0271(13) 0.0214(13) 0.0021(11) 0.0063(10) 0.0039(10)
C8 0.0167(13) 0.0263(13) 0.0138(12) -0.0007(10) 0.0007(9) -0.0003(10)

loop_
_atom_type_symbol
_atom_type_description
_atom_type_scat_dispersion_real
_atom_type_scat_dispersion_imag
_atom_type_scat_source
C C 0.0181 0.0091 'International Tables Vol C Tables 4.2.6.8 and 6.1.1.4'
H H 0.0000 0.0000 'International Tables Vol C Tables 4.2.6.8 and 6.1.1.4'
N N 0.0311 0.0180 'International Tables Vol C Tables 4.2.6.8 and 6.1.1.4'
O O 0.0492 0.0322 'International Tables Vol C Tables 4.2.6.8 and 6.1.1.4'

loop_
_geom_angle_atom_site_label_1
_geom_angle_atom_site_label_2
_geom_angle_atom_site_label_3
_geom_angle
_geom_angle_site_symmetry_1
_geom_angle_site_symmetry_3
C8 O1 C3 91.16(15) . .
C6 C1 C5 112.23(18) . .
C6 C1 C2 112.08(18) . .
C5 C1 C2 103.08(17) . .
C6 C1 H1 109.8 . .
C5 C1 H1 109.8 . .
C2 C1 H1 109.8 . .
C3 C2 C1 106.12(18) . .
C3 C2 H2A 110.5 . .
C1 C2 H2A 110.5 . .
C3 C2 H2B 110.5 . .
C1 C2 H2B 110.5 . .
H2A C2 H2B 108.7 . .
C7 C3 C2 117.5(2) . .
C7 C3 O1 109.67(17) . .
C2 C3 O1 109.61(17) . .
C7 C3 C4 121.1(2) . .
C2 C3 C4 106.66(18) . .
O1 C3 C4 88.19(15) . .
C8 C4 C5 114.54(18) . .
C8 C4 C3 84.52(17) . .
C5 C4 C3 106.67(18) . .
C8 C4 H4 115.6 . .
C5 C4 H4 115.6 . .
C3 C4 H4 115.6 . .
C4 C5 C1 105.14(18) . .
C4 C5 H5B 110.7 . .
C1 C5 H5B 110.7 . .
C4 C5 H5A 110.7 . .
C1 C5 H5A 110.7 . .
H5B C5 H5A 108.8 . .
N1 C6 C1 178.6(3) . .
C3 C7 H7A 109.5 . .
C3 C7 H7B 109.5 . .
H7A C7 H7B 109.5 . .
C3 C7 H7C 109.5 . .
H7A C7 H7C 109.5 . .
H7B C7 H7C 109.5 . .
O2 C8 O1 126.4(2) . .
O2 C8 C4 137.6(2) . .
O1 C8 C4 96.02(17) . .

loop_
_geom_bond_atom_site_label_1
_geom_bond_atom_site_label_2
_geom_bond_distance
_geom_bond_site_symmetry_2
O1 C8 1.350(3) .
O1 C3 1.518(3) .
O2 C8 1.205(3) .
N1 C6 1.143(3) .
C1 C6 1.475(3) .
C1 C5 1.540(3) .
C1 C2 1.541(3) .
C1 H1 1.0000 .
C2 C3 1.512(3) .
C2 H2A 0.9900 .
C2 H2B 0.9900 .
C3 C7 1.499(3) .
C3 C4 1.541(3) .
C4 C8 1.510(3) .
C4 C5 1.527(3) .
C4 H4 1.0000 .
C5 H5B 0.9900 .
C5 H5A 0.9900 .
C7 H7A 0.9800 .
C7 H7B 0.9800 .
C7 H7C 0.9800 .

loop_
_geom_torsion_atom_site_label_1
_geom_torsion_atom_site_label_2
_geom_torsion_atom_site_label_3
_geom_torsion_atom_site_label_4
_geom_torsion
_geom_torsion_site_symmetry_1
_geom_torsion_site_symmetry_2
_geom_torsion_site_symmetry_3
_geom_torsion_site_symmetry_4
C6 C1 C2 C3 -87.5(2) . . . .
C5 C1 C2 C3 33.4(2) . . . .
C1 C2 C3 C7 -159.61(19) . . . .
C1 C2 C3 O1 74.3(2) . . . .
C1 C2 C3 C4 -19.8(2) . . . .
C8 O1 C3 C7 119.90(19) . . . .
C8 O1 C3 C2 -109.66(18) . . . .
C8 O1 C3 C4 -2.61(16) . . . .
C7 C3 C4 C8 -109.6(2) . . . .
C2 C3 C4 C8 112.28(19) . . . .
O1 C3 C4 C8 2.34(15) . . . .
C7 C3 C4 C5 136.4(2) . . . .
C2 C3 C4 C5 -1.7(2) . . . .
O1 C3 C4 C5 -111.66(17) . . . .
C8 C4 C5 C1 -69.1(2) . . . .
C3 C4 C5 C1 22.5(2) . . . .
C6 C1 C5 C4 86.7(2) . . . .
C2 C1 C5 C4 -34.1(2) . . . .
C5 C1 C6 N1 35(10) . . . .
C2 C1 C6 N1 151(10) . . . .
C3 O1 C8 O2 -177.7(2) . . . .
C3 O1 C8 C4 2.67(17) . . . .
C5 C4 C8 O2 -76.4(3) . . . .
C3 C4 C8 O2 177.8(3) . . . .
C5 C4 C8 O1 103.2(2) . . . .
C3 C4 C8 O1 -2.65(17) . . . .
